data_4507489
loop_
_publ_author_name
'Thompson, Laura J.'
'Elias, Norhanida'
'Male, Louise'
'Tremayne, Maryjane'

_publ_section_title
;
 Supramolecular Behavior of Adenine with Succinic, Fumaric, and Maleic
 Acids: Tautomerism, Cocrystallization, Salt Formation, and Solvation
;
_journal_issue 4
_journal_name_full 'Crystal Growth &amp; Design'
_journal_page_first 1464
_journal_paper_doi 10.1021/cg301561j
_journal_volume 13
_journal_year 2013
_chemical_formula_moiety 'C5 H5 N5, C4 H6 O4'
_chemical_formula_sum 'C9 H11 N5 O4'
_chemical_formula_weight 253.23
_chemical_name_systematic
;
Adenine:succinic acid
;
_space_group_IT_number 14
_symmetry_cell_setting monoclinic
_symmetry_space_group_name_Hall '-P 2yn'
_symmetry_space_group_name_H-M 'P 1 21/n 1'
_atom_sites_solution_hydrogens geom
_atom_sites_solution_primary direct
_atom_sites_solution_secondary difmap
_audit_creation_method SHELXL-97
_cell_angle_alpha 90.00
_cell_angle_beta 92.398(3)
_cell_angle_gamma 90.00
_cell_formula_units_Z 4
_cell_length_a 9.4902(4)
_cell_length_b 5.3041(3)
_cell_length_c 21.2846(8)
_cell_measurement_reflns_used 12516
_cell_measurement_temperature 120(2)
_cell_measurement_theta_max 27.48
_cell_measurement_theta_min 2.91
_cell_volume 1070.46(9)
_computing_cell_refinement 'DENZO (Otwinowski & Minor, 1997) & COLLECT (Hooft, R.W.W., 1998)'
_computing_data_collection 'COLLECT (Hooft, R.W.W., 1998)'
_computing_data_reduction 'DENZO (Otwinowski & Minor, 1997) & COLLECT (Hooft, R.W.W., 1998)'
_computing_molecular_graphics 'Ortep-3 for Windows (Farrugia, 1997), Diamond 3.0 (Brandenburg, 2004)'
_computing_publication_material 'WinGX (Farrugia, 1999)'
_computing_structure_refinement 'SHELXL-97 (Sheldrick, 2008)'
_computing_structure_solution 'SHELXS-97 (Sheldrick, 2008)'
_diffrn_ambient_temperature 120(2)
_diffrn_detector_area_resol_mean '4096x4096pixels / 62x62mm'
_diffrn_measured_fraction_theta_full 0.991
_diffrn_measured_fraction_theta_max 0.991
_diffrn_measurement_device_type 'Bruker-Nonius APEX II CCD camera on \k-goniostat'
_diffrn_measurement_method '\f & \w scans'
_diffrn_radiation_monochromator '10cm confocal mirrors'
_diffrn_radiation_source 'Bruker-Nonius FR591 rotating anode'
_diffrn_radiation_type MoK\a
_diffrn_radiation_wavelength 0.71073
_diffrn_reflns_av_R_equivalents 0.0485
_diffrn_reflns_av_sigmaI/netI 0.0495
_diffrn_reflns_limit_h_max 12
_diffrn_reflns_limit_h_min -12
_diffrn_reflns_limit_k_max 6
_diffrn_reflns_limit_k_min -6
_diffrn_reflns_limit_l_max 27
_diffrn_reflns_limit_l_min -27
_diffrn_reflns_number 8933
_diffrn_reflns_theta_full 27.48
_diffrn_reflns_theta_max 27.48
_diffrn_reflns_theta_min 3.52
_exptl_absorpt_coefficient_mu 0.126
_exptl_absorpt_correction_T_max 0.9925
_exptl_absorpt_correction_T_min 0.9875
_exptl_absorpt_correction_type multi-scan
_exptl_absorpt_process_details 'SADABS 2007/2 (Sheldrick, G.M., 2007)'
_exptl_crystal_colour Colourless
_exptl_crystal_density_diffrn 1.571
_exptl_crystal_density_method 'not measured'
_exptl_crystal_description Fragment
_exptl_crystal_F_000 528
_exptl_crystal_size_max 0.10
_exptl_crystal_size_mid 0.08
_exptl_crystal_size_min 0.06
_refine_diff_density_max 0.278
_refine_diff_density_min -0.276
_refine_diff_density_rms 0.066
_refine_ls_extinction_method none
_refine_ls_goodness_of_fit_ref 1.114
_refine_ls_hydrogen_treatment constr
_refine_ls_matrix_type full
_refine_ls_number_parameters 165
_refine_ls_number_reflns 2426
_refine_ls_number_restraints 0
_refine_ls_restrained_S_all 1.114
_refine_ls_R_factor_all 0.0817
_refine_ls_R_factor_gt 0.0586
_refine_ls_shift/su_max 0.000
_refine_ls_shift/su_mean 0.000
_refine_ls_structure_factor_coef Fsqd
_refine_ls_weighting_details 'calc w=1/[\s^2^(Fo^2^)+(0.0213P)^2^+1.5496P] where P=(Fo^2^+2Fc^2^)/3'
_refine_ls_weighting_scheme calc
_refine_ls_wR_factor_gt 0.1123
_refine_ls_wR_factor_ref 0.1257
_reflns_number_gt 1898
_reflns_number_total 2426
_reflns_threshold_expression >2\s(I)
_cod_data_source_file cg301561j_si_004.cif
_cod_data_source_block 1
_cod_depositor_comments
;
The following automatic conversions were performed:

'_symmetry_cell_setting' value 'Monoclinic' changed to 'monoclinic'
according to /home/saulius/struct/CIF-dictionaries/cif_core.dic
dictionary named 'cif_core.dic' version 2.4.2 from
2011-04-26.

'_exptl_absorpt_correction_type' value 'Multi-scan'
changed to 'multi-scan' according to
/home/saulius/struct/CIF-dictionaries/cif_core.dic dictionary named
'cif_core.dic' version 2.4.2 from 2011-04-26.

Automatic conversion script
Id: cif_fix_values 1891 2012-01-12 08:04:46Z andrius 
;
_cod_original_sg_symbol_H-M 'P 2(1)/n'
_cod_database_code 4507489

loop_
_symmetry_equiv_pos_as_xyz
'x, y, z'
'-x+1/2, y+1/2, -z+1/2'
'-x, -y, -z'
'x-1/2, -y-1/2, z-1/2'

loop_
_atom_site_label
_atom_site_type_symbol
_atom_site_fract_x
_atom_site_fract_y
_atom_site_fract_z
_atom_site_U_iso_or_equiv
_atom_site_adp_type
_atom_site_occupancy
_atom_site_symmetry_multiplicity
_atom_site_calc_flag
_atom_site_refinement_flags
C2 C -0.0439(3) 1.3851(5) 0.14573(10) 0.0226(5) Uani 1 1 d .
H2 H -0.1080 1.4996 0.1635 0.027 Uiso 1 1 calc R
C4 C 0.0703(2) 1.2459(4) 0.06439(10) 0.0200(5) Uani 1 1 d .
C5 C 0.1343(2) 1.0537(4) 0.09891(10) 0.0200(5) Uani 1 1 d .
C6 C 0.1031(2) 1.0377(4) 0.16282(10) 0.0194(5) Uani 1 1 d .
C8 C 0.2094(2) 1.0275(5) 0.00602(11) 0.0224(5) Uani 1 1 d .
H8 H 0.2576 0.9731 -0.0298 0.027 Uiso 1 1 calc R
N1 N 0.0117(2) 1.2109(4) 0.18503(8) 0.0200(4) Uani 1 1 d .
N3 N -0.0212(2) 1.4189(4) 0.08531(9) 0.0220(4) Uani 1 1 d .
N6 N 0.1597(2) 0.8639(4) 0.20144(9) 0.0233(5) Uani 1 1 d .
H6A H 0.1381 0.8613 0.2412 0.028 Uiso 1 1 calc R
H6B H 0.2188 0.7519 0.1871 0.028 Uiso 1 1 calc R
N7 N 0.2231(2) 0.9159(4) 0.06160(9) 0.0221(4) Uani 1 1 d .
N9 N 0.1203(2) 1.2262(4) 0.00513(9) 0.0208(4) Uani 1 1 d .
H9 H 0.0985 1.3240 -0.0272 0.025 Uiso 1 1 calc R
C10 C 0.4254(2) 0.4245(4) 0.12088(10) 0.0190(5) Uani 1 1 d .
C11 C 0.5371(2) 0.2255(4) 0.11922(10) 0.0199(5) Uani 1 1 d .
H11A H 0.6291 0.3074 0.1128 0.024 Uiso 1 1 calc R
H11B H 0.5162 0.1132 0.0828 0.024 Uiso 1 1 calc R
C12 C 0.5491(2) 0.0661(4) 0.17889(10) 0.0193(5) Uani 1 1 d .
H12A H 0.5756 0.1758 0.2151 0.023 Uiso 1 1 calc R
H12B H 0.4562 -0.0101 0.1867 0.023 Uiso 1 1 calc R
C13 C 0.6574(2) -0.1403(4) 0.17380(10) 0.0192(5) Uani 1 1 d .
O10 O 0.4104(2) 0.5505(4) 0.06842(8) 0.0341(5) Uani 1 1 d .
H10 H 0.3468 0.6592 0.0717 0.051 Uiso 1 1 calc R
O11 O 0.35490(17) 0.4665(3) 0.16634(7) 0.0235(4) Uani 1 1 d .
O13 O 0.65908(17) -0.3187(3) 0.21772(7) 0.0216(4) Uani 1 1 d .
H13 H 0.5963 -0.2886 0.2434 0.032 Uiso 1 1 calc R
O14 O 0.74113(19) -0.1480(3) 0.13274(8) 0.0291(4) Uani 1 1 d .

loop_
_atom_site_aniso_label
_atom_site_aniso_U_11
_atom_site_aniso_U_22
_atom_site_aniso_U_33
_atom_site_aniso_U_23
_atom_site_aniso_U_13
_atom_site_aniso_U_12
C2 0.0246(12) 0.0240(12) 0.0192(11) -0.0018(9) 0.0013(9) 0.0008(10)
C4 0.0223(12) 0.0203(12) 0.0173(11) -0.0005(9) 0.0003(9) -0.0012(10)
C5 0.0200(12) 0.0208(12) 0.0191(11) -0.0023(9) 0.0009(9) -0.0016(10)
C6 0.0203(11) 0.0192(12) 0.0188(11) -0.0003(9) 0.0003(9) -0.0047(9)
C8 0.0245(12) 0.0228(12) 0.0201(11) 0.0009(10) 0.0034(9) 0.0046(10)
N1 0.0222(10) 0.0197(10) 0.0181(9) -0.0014(8) 0.0028(7) 0.0003(8)
N3 0.0263(11) 0.0223(11) 0.0175(9) 0.0018(8) 0.0023(8) 0.0019(9)
N6 0.0314(12) 0.0242(11) 0.0145(9) 0.0043(8) 0.0033(8) 0.0063(9)
N7 0.0230(10) 0.0218(10) 0.0215(10) 0.0015(8) 0.0025(8) 0.0048(9)
N9 0.0249(10) 0.0206(10) 0.0169(9) 0.0037(8) 0.0021(7) 0.0053(8)
C10 0.0207(11) 0.0199(11) 0.0164(10) -0.0001(9) 0.0008(8) -0.0005(9)
C11 0.0221(12) 0.0198(12) 0.0180(11) 0.0007(9) 0.0035(9) 0.0043(10)
C12 0.0208(12) 0.0200(12) 0.0175(11) -0.0002(9) 0.0044(8) 0.0018(9)
C13 0.0203(12) 0.0194(12) 0.0178(11) 0.0002(9) -0.0002(9) 0.0016(9)
O10 0.0425(12) 0.0381(11) 0.0227(9) 0.0120(8) 0.0117(8) 0.0245(9)
O11 0.0270(9) 0.0257(9) 0.0182(8) 0.0004(7) 0.0042(7) 0.0049(7)
O13 0.0248(9) 0.0208(9) 0.0196(8) 0.0034(7) 0.0062(6) 0.0038(7)
O14 0.0316(10) 0.0326(10) 0.0239(9) 0.0066(8) 0.0111(7) 0.0117(8)

loop_
_atom_type_symbol
_atom_type_description
_atom_type_scat_dispersion_real
_atom_type_scat_dispersion_imag
_atom_type_scat_source
C C 0.0033 0.0016 'International Tables Vol C Tables 4.2.6.8 and 6.1.1.4'
H H 0.0000 0.0000 'International Tables Vol C Tables 4.2.6.8 and 6.1.1.4'
N N 0.0061 0.0033 'International Tables Vol C Tables 4.2.6.8 and 6.1.1.4'
O O 0.0106 0.0060 'International Tables Vol C Tables 4.2.6.8 and 6.1.1.4'

loop_
_geom_angle_atom_site_label_1
_geom_angle_atom_site_label_2
_geom_angle_atom_site_label_3
_geom_angle
N3 C2 N1 128.6(2)
N3 C2 H2 115.7
N1 C2 H2 115.7
N3 C4 N9 127.4(2)
N3 C4 C5 126.8(2)
N9 C4 C5 105.8(2)
C4 C5 N7 110.34(19)
C4 C5 C6 116.9(2)
N7 C5 C6 132.7(2)
N6 C6 N1 119.9(2)
N6 C6 C5 122.8(2)
N1 C6 C5 117.2(2)
N7 C8 N9 113.5(2)
N7 C8 H8 123.2
N9 C8 H8 123.2
C2 N1 C6 119.23(19)
C2 N3 C4 111.1(2)
C6 N6 H6A 120.0
C6 N6 H6B 120.0
H6A N6 H6B 120.0
C8 N7 C5 103.66(19)
C8 N9 C4 106.69(19)
C8 N9 H9 126.7
C4 N9 H9 126.7
O11 C10 O10 122.8(2)
O11 C10 C11 124.0(2)
O10 C10 C11 113.14(19)
C10 C11 C12 113.51(18)
C10 C11 H11A 108.9
C12 C11 H11A 108.9
C10 C11 H11B 108.9
C12 C11 H11B 108.9
H11A C11 H11B 107.7
C13 C12 C11 111.67(18)
C13 C12 H12A 109.3
C11 C12 H12A 109.3
C13 C12 H12B 109.3
C11 C12 H12B 109.3
H12A C12 H12B 107.9
O14 C13 O13 119.8(2)
O14 C13 C12 123.2(2)
O13 C13 C12 116.99(19)
C10 O10 H10 109.5
C13 O13 H13 109.5

loop_
_geom_bond_atom_site_label_1
_geom_bond_atom_site_label_2
_geom_bond_distance
C2 N3 1.325(3)
C2 N1 1.340(3)
C2 H2 0.9500
C4 N3 1.352(3)
C4 N9 1.370(3)
C4 C5 1.382(3)
C5 N7 1.390(3)
C5 C6 1.407(3)
C6 N6 1.333(3)
C6 N1 1.362(3)
C8 N7 1.324(3)
C8 N9 1.351(3)
C8 H8 0.9500
N6 H6A 0.8800
N6 H6B 0.8800
N9 H9 0.8800
C10 O11 1.220(3)
C10 O10 1.304(3)
C10 C11 1.498(3)
C11 C12 1.526(3)
C11 H11A 0.9900
C11 H11B 0.9900
C12 C13 1.509(3)
C12 H12A 0.9900
C12 H12B 0.9900
C13 O14 1.206(3)
C13 O13 1.330(3)
O10 H10 0.8400
O13 H13 0.8400

loop_
_geom_hbond_atom_site_label_D
_geom_hbond_atom_site_label_H
_geom_hbond_atom_site_label_A
_geom_hbond_distance_DH
_geom_hbond_distance_HA
_geom_hbond_distance_DA
_geom_hbond_angle_DHA
_geom_hbond_site_symmetry_A
N9 H9 N3 0.88 1.96 2.825(3) 166.4 3_585
N6 H6A O11 0.88 2.04 2.875(2) 157.3 2
N6 H6B O11 0.88 2.05 2.924(3) 171.7 .
O10 H10 N7 0.84 1.80 2.630(3) 167.0 .
O13 H13 N1 0.84 1.87 2.686(2) 162.9 2_535

loop_
_geom_torsion_atom_site_label_1
_geom_torsion_atom_site_label_2
_geom_torsion_atom_site_label_3
_geom_torsion_atom_site_label_4
_geom_torsion
N3 C4 C5 N7 -179.3(2)
N9 C4 C5 N7 0.0(3)
N3 C4 C5 C6 -1.1(4)
N9 C4 C5 C6 178.2(2)
C4 C5 C6 N6 -178.8(2)
N7 C5 C6 N6 -1.2(4)
C4 C5 C6 N1 0.7(3)
N7 C5 C6 N1 178.3(2)
N3 C2 N1 C6 -0.9(4)
N6 C6 N1 C2 179.7(2)
C5 C6 N1 C2 0.2(3)
N1 C2 N3 C4 0.5(4)
N9 C4 N3 C2 -178.6(2)
C5 C4 N3 C2 0.6(3)
N9 C8 N7 C5 0.6(3)
C4 C5 N7 C8 -0.4(3)
C6 C5 N7 C8 -178.1(3)
N7 C8 N9 C4 -0.6(3)
N3 C4 N9 C8 179.6(2)
C5 C4 N9 C8 0.3(3)
O11 C10 C11 C12 3.7(3)
O10 C10 C11 C12 -176.4(2)
C10 C11 C12 C13 177.01(19)
C11 C12 C13 O14 12.6(3)
C11 C12 C13 O13 -168.0(2)
